data_2223544
loop_
_publ_author_name
'Miao, Shao-Bin'
'Deng, Dong-Sheng'
'Liu, Xian-Ming'
'Ji, Bao-Ming'

_publ_section_title
;
 2,2'-Dimethoxy-6,6'-dinitrobiphenyl
;
_journal_coeditor_code SI2193
_journal_issue 10
_journal_name_full 'Acta Crystallographica Section E'
_journal_page_first o2314
_journal_paper_doi 10.1107/S1600536809033790
_journal_volume 65
_journal_year 2009
_chemical_formula_iupac 'C14 H12 N2 O6'
_chemical_formula_moiety 'C14 H12 N2 O6'
_chemical_formula_sum 'C14 H12 N2 O6'
_chemical_formula_weight 304.26
_chemical_name_systematic
;
2,2'-Dimethoxy-6,6'-dinitrobiphenyl
;
_space_group_IT_number 15
_symmetry_cell_setting monoclinic
_symmetry_space_group_name_Hall '-C 2yc'
_symmetry_space_group_name_H-M 'C 1 2/c 1'
_atom_sites_solution_hydrogens geom
_atom_sites_solution_primary direct
_atom_sites_solution_secondary difmap
_audit_creation_method SHELXL-97
_cell_angle_alpha 90.00
_cell_angle_beta 115.089(2)
_cell_angle_gamma 90.00
_cell_formula_units_Z 4
_cell_length_a 18.236(3)
_cell_length_b 7.7826(12)
_cell_length_c 10.9079(17)
_cell_measurement_reflns_used 1790
_cell_measurement_temperature 294(2)
_cell_measurement_theta_max 25.70
_cell_measurement_theta_min 2.47
_cell_volume 1402.0(4)
_computing_cell_refinement 'SAINT (Bruker, 2004)'
_computing_data_collection 'APEX2 (Bruker, 2004)'
_computing_data_reduction 'SAINT (Bruker, 2004)'
_computing_molecular_graphics 'SHELXTL (Sheldrick, 2008) and PLATON (Spek, 2009)'
_computing_publication_material 'SHELXL97 (Sheldrick, 2008) and PLATON (Spek, 2009)'
_computing_structure_refinement 'SHELXL97 (Sheldrick, 2008)'
_computing_structure_solution 'SHELXS97 (Sheldrick, 2008)'
_diffrn_ambient_temperature 294(2)
_diffrn_measured_fraction_theta_full 1.000
_diffrn_measured_fraction_theta_max 1.000
_diffrn_measurement_device_type 'Bruker APEXII CCD area-detector'
_diffrn_measurement_method '\f and \w'
_diffrn_radiation_monochromator graphite
_diffrn_radiation_source 'fine-focus sealed tube'
_diffrn_radiation_type MoK\a
_diffrn_radiation_wavelength 0.71073
_diffrn_reflns_av_R_equivalents 0.0193
_diffrn_reflns_av_sigmaI/netI 0.0166
_diffrn_reflns_limit_h_max 22
_diffrn_reflns_limit_h_min -22
_diffrn_reflns_limit_k_max 9
_diffrn_reflns_limit_k_min -9
_diffrn_reflns_limit_l_max 13
_diffrn_reflns_limit_l_min -13
_diffrn_reflns_number 5102
_diffrn_reflns_theta_full 25.50
_diffrn_reflns_theta_max 25.50
_diffrn_reflns_theta_min 2.47
_exptl_absorpt_coefficient_mu 0.115
_exptl_absorpt_correction_T_max 0.9786
_exptl_absorpt_correction_T_min 0.9663
_exptl_absorpt_correction_type multi-scan
_exptl_absorpt_process_details '(SADABS; Sheldrick, 1996)'
_exptl_crystal_colour yellow
_exptl_crystal_density_diffrn 1.441
_exptl_crystal_density_method 'not measured'
_exptl_crystal_description block
_exptl_crystal_F_000 632
_exptl_crystal_size_max 0.30
_exptl_crystal_size_mid 0.18
_exptl_crystal_size_min 0.18
_refine_diff_density_max 0.136
_refine_diff_density_min -0.131
_refine_ls_extinction_method none
_refine_ls_goodness_of_fit_ref 1.028
_refine_ls_hydrogen_treatment constr
_refine_ls_matrix_type full
_refine_ls_number_parameters 101
_refine_ls_number_reflns 1298
_refine_ls_number_restraints 0
_refine_ls_restrained_S_all 1.028
_refine_ls_R_factor_all 0.0485
_refine_ls_R_factor_gt 0.0352
_refine_ls_shift/su_max 0.000
_refine_ls_shift/su_mean 0.000
_refine_ls_structure_factor_coef Fsqd
_refine_ls_weighting_details 'calc w=1/[\s^2^(Fo^2^)+(0.0401P)^2^+0.8036P] where P=(Fo^2^+2Fc^2^)/3'
_refine_ls_weighting_scheme calc
_refine_ls_wR_factor_gt 0.0873
_refine_ls_wR_factor_ref 0.0968
_reflns_number_gt 1009
_reflns_number_total 1298
_reflns_threshold_expression I>2\s(I)
_cod_data_source_file si2193.cif
_cod_data_source_block I
_cod_depositor_comments
;
The following automatic conversions were performed:
'_symmetry_cell_setting' value 'Monoclinic' changed to 'monoclinic'
according to '/home/saulius/struct/CIF-dictionaries/cif_core.dic'
dictionary named 'cif_core.dic' version 2.4.1 from 2010-06-29.

Automatic conversion script
Id: cif_fix_enum 1527 2010-12-29 10:47:43Z saulius 

The following automatic conversions were performed:

'_symmetry_cell_setting' value 'Monoclinic' changed to 'monoclinic'
according to /home/saulius/struct/CIF-dictionaries/cif_core.dic
dictionary named 'cif_core.dic' version 2.4.1 from 2010-06-29.

Automatic conversion script
Id: cif_fix_values 1715 2011-07-08 13:25:40Z adriana 
;
_cod_original_sg_symbol_H-M 'C 2/c'
_cod_database_code 2223544
_cod_database_fobs_code 2223544

loop_
_symmetry_equiv_pos_as_xyz
'x, y, z'
'-x, y, -z+1/2'
'x+1/2, y+1/2, z'
'-x+1/2, y+1/2, -z+1/2'
'-x, -y, -z'
'x, -y, z-1/2'
'-x+1/2, -y+1/2, -z'
'x+1/2, -y+1/2, z-1/2'

loop_
_atom_site_type_symbol
_atom_site_label
_atom_site_fract_x
_atom_site_fract_y
_atom_site_fract_z
_atom_site_U_iso_or_equiv
_atom_site_adp_type
_atom_site_calc_flag
_atom_site_refinement_flags
_atom_site_occupancy
_atom_site_disorder_assembly
_atom_site_disorder_group
C C1 0.49134(9) 0.22562(19) 0.67636(14) 0.0387(4) Uani d . 1 . .
C C2 0.54245(9) 0.2962(2) 0.62577(15) 0.0434(4) Uani d . 1 . .
C C3 0.52777(12) 0.2896(2) 0.49065(17) 0.0546(5) Uani d . 1 . .
H H3 0.5639 0.3378 0.4607 0.066 Uiso calc R 1 . .
C C4 0.45847(12) 0.2102(2) 0.40223(17) 0.0588(5) Uani d . 1 . .
H H4 0.4471 0.2058 0.3107 0.071 Uiso calc R 1 . .
C C5 0.40569(11) 0.1370(2) 0.44656(16) 0.0540(5) Uani d . 1 . .
H H5 0.3589 0.0835 0.3852 0.065 Uiso calc R 1 . .
C C6 0.42203(9) 0.1426(2) 0.58296(15) 0.0444(4) Uani d . 1 . .
C C7 0.30000(13) -0.0071(4) 0.5464(2) 0.0944(8) Uani d . 1 . .
H H7A 0.2673 0.0767 0.4817 0.142 Uiso calc R 1 . .
H H7B 0.2716 -0.0485 0.5971 0.142 Uiso calc R 1 . .
H H7C 0.3110 -0.1012 0.4998 0.142 Uiso calc R 1 . .
N N1 0.61559(9) 0.3880(2) 0.71661(15) 0.0557(4) Uani d . 1 . .
O O1 0.37432(7) 0.06986(18) 0.63620(11) 0.0594(4) Uani d . 1 . .
O O2 0.61327(8) 0.47507(17) 0.80791(13) 0.0615(4) Uani d . 1 . .
O O3 0.67594(9) 0.3739(3) 0.69543(17) 0.0967(6) Uani d . 1 . .

loop_
_atom_site_aniso_label
_atom_site_aniso_U_11
_atom_site_aniso_U_22
_atom_site_aniso_U_33
_atom_site_aniso_U_12
_atom_site_aniso_U_13
_atom_site_aniso_U_23
C1 0.0399(8) 0.0425(8) 0.0345(8) 0.0057(6) 0.0166(7) 0.0011(6)
C2 0.0464(9) 0.0454(9) 0.0426(8) 0.0044(7) 0.0229(7) 0.0023(7)
C3 0.0722(12) 0.0549(10) 0.0508(10) 0.0071(9) 0.0399(9) 0.0053(8)
C4 0.0853(14) 0.0566(11) 0.0369(8) 0.0117(10) 0.0283(10) 0.0036(8)
C5 0.0610(11) 0.0545(10) 0.0372(8) 0.0046(9) 0.0119(8) -0.0031(8)
C6 0.0452(9) 0.0473(9) 0.0388(8) 0.0033(7) 0.0159(7) 0.0004(7)
C7 0.0600(13) 0.142(2) 0.0750(14) -0.0445(14) 0.0224(12) -0.0253(15)
N1 0.0500(8) 0.0679(10) 0.0571(9) -0.0031(7) 0.0302(7) 0.0073(8)
O1 0.0473(7) 0.0794(9) 0.0474(7) -0.0193(6) 0.0162(6) -0.0058(6)
O2 0.0612(8) 0.0665(8) 0.0570(7) -0.0133(6) 0.0253(6) -0.0081(7)
O3 0.0604(9) 0.1503(16) 0.0999(12) -0.0197(10) 0.0538(9) -0.0120(11)

loop_
_atom_type_symbol
_atom_type_description
_atom_type_scat_dispersion_real
_atom_type_scat_dispersion_imag
_atom_type_scat_source
C C 0.0033 0.0016 'International Tables Vol C Tables 4.2.6.8 and 6.1.1.4'
H H 0.0000 0.0000 'International Tables Vol C Tables 4.2.6.8 and 6.1.1.4'
N N 0.0061 0.0033 'International Tables Vol C Tables 4.2.6.8 and 6.1.1.4'
O O 0.0106 0.0060 'International Tables Vol C Tables 4.2.6.8 and 6.1.1.4'

loop_
_geom_angle_atom_site_label_1
_geom_angle_atom_site_label_2
_geom_angle_atom_site_label_3
_geom_angle_site_symmetry_1
_geom_angle_site_symmetry_3
_geom_angle
_geom_angle_publ_flag
C2 C1 C6 . . 116.51(13) ?
C2 C1 C1 . 2_656 123.77(15) ?
C6 C1 C1 . 2_656 119.63(14) ?
C1 C2 C3 . . 123.51(15) ?
C1 C2 N1 . . 119.86(13) ?
C3 C2 N1 . . 116.60(14) ?
C4 C3 C2 . . 118.11(16) ?
C4 C3 H3 . . 120.9 ?
C2 C3 H3 . . 120.9 ?
C3 C4 C5 . . 121.01(15) ?
C3 C4 H4 . . 119.5 ?
C5 C4 H4 . . 119.5 ?
C4 C5 C6 . . 120.08(17) ?
C4 C5 H5 . . 120.0 ?
C6 C5 H5 . . 120.0 ?
O1 C6 C5 . . 124.06(15) ?
O1 C6 C1 . . 115.19(13) ?
C5 C6 C1 . . 120.75(15) ?
O1 C7 H7A . . 109.5 ?
O1 C7 H7B . . 109.5 ?
H7A C7 H7B . . 109.5 ?
O1 C7 H7C . . 109.5 ?
H7A C7 H7C . . 109.5 ?
H7B C7 H7C . . 109.5 ?
O2 N1 O3 . . 123.39(16) ?
O2 N1 C2 . . 119.06(13) ?
O3 N1 C2 . . 117.55(16) ?
C6 O1 C7 . . 118.46(14) ?

loop_
_geom_bond_atom_site_label_1
_geom_bond_atom_site_label_2
_geom_bond_site_symmetry_2
_geom_bond_distance
_geom_bond_publ_flag
C1 C2 . 1.383(2) ?
C1 C6 . 1.400(2) ?
C1 C1 2_656 1.500(3) ?
C2 C3 . 1.383(2) ?
C2 N1 . 1.466(2) ?
C3 C4 . 1.370(3) ?
C3 H3 . 0.9300 ?
C4 C5 . 1.371(3) ?
C4 H4 . 0.9300 ?
C5 C6 . 1.389(2) ?
C5 H5 . 0.9300 ?
C6 O1 . 1.3576(19) ?
C7 O1 . 1.424(2) ?
C7 H7A . 0.9600 ?
C7 H7B . 0.9600 ?
C7 H7C . 0.9600 ?
N1 O2 . 1.2200(18) ?
N1 O3 . 1.2217(18) ?

loop_
_geom_hbond_atom_site_label_D
_geom_hbond_atom_site_label_H
_geom_hbond_atom_site_label_A
_geom_hbond_site_symmetry_A
_geom_hbond_distance_DH
_geom_hbond_distance_HA
_geom_hbond_distance_DA
_geom_hbond_angle_DHA
C7 H7B O3 3_445 0.96 2.48 3.426(3) 169

loop_
_geom_torsion_atom_site_label_1
_geom_torsion_atom_site_label_2
_geom_torsion_atom_site_label_3
_geom_torsion_atom_site_label_4
_geom_torsion_site_symmetry_1
_geom_torsion_site_symmetry_2
_geom_torsion_site_symmetry_3
_geom_torsion_site_symmetry_4
_geom_torsion
_geom_torsion_publ_flag
C6 C1 C2 C3 . . . . 0.7(2) ?
C1 C1 C2 C3 2_656 . . . 177.26(13) ?
C6 C1 C2 N1 . . . . 178.92(14) ?
C1 C1 C2 N1 2_656 . . . -4.5(2) ?
C1 C2 C3 C4 . . . . 0.6(3) ?
N1 C2 C3 C4 . . . . -177.73(16) ?
C2 C3 C4 C5 . . . . -0.9(3) ?
C3 C4 C5 C6 . . . . 0.0(3) ?
C4 C5 C6 O1 . . . . -178.25(16) ?
C4 C5 C6 C1 . . . . 1.3(3) ?
C2 C1 C6 O1 . . . . 178.01(14) ?
C1 C1 C6 O1 2_656 . . . 1.26(19) ?
C2 C1 C6 C5 . . . . -1.6(2) ?
C1 C1 C6 C5 2_656 . . . -178.36(13) ?
C1 C2 N1 O2 . . . . -36.5(2) ?
C3 C2 N1 O2 . . . . 141.90(16) ?
C1 C2 N1 O3 . . . . 144.16(17) ?
C3 C2 N1 O3 . . . . -37.5(2) ?
C5 C6 O1 C7 . . . . -4.5(3) ?
C1 C6 O1 C7 . . . . 175.90(18) ?
